data_7027989
loop_
_publ_author_name
'Bernhardt, Paul V.'
'Jones, Lathe A.'

_publ_section_title
;
 N-Methylation of macrocyclic hexaaminecobalt(III) complexes
;
_journal_issue 11
_journal_name_full 'Journal of the Chemical Society, Dalton Transactions'
_journal_page_first 1757
_journal_paper_doi 10.1039/a800051d
_journal_year 1998
_chemical_formula_sum 'C14 H30 Cl3 Co N6 O12'
_chemical_formula_weight 639.72
_chemical_name_systematic
; 
 ? 
;
_space_group_IT_number 14
_symmetry_cell_setting monoclinic
_symmetry_space_group_name_Hall '-P 2ybc'
_symmetry_space_group_name_H-M 'P 1 21/c 1'
_atom_sites_solution_hydrogens geom
_atom_sites_solution_primary direct
_atom_sites_solution_secondary difmap
_audit_creation_method SHELXL
_cell_angle_alpha 90.00
_cell_angle_beta 114.63(2)
_cell_angle_gamma 90.00
_cell_formula_units_Z 4
_cell_length_a 17.084(8)
_cell_length_b 8.887(2)
_cell_length_c 17.996(8)
_cell_measurement_reflns_used 25
_cell_measurement_temperature 293(2)
_cell_measurement_theta_max 12.5
_cell_measurement_theta_min 10
_cell_volume 2483.7(17)
_computing_cell_refinement CAD4
_computing_data_collection CAD4
_computing_data_reduction XTAL
_computing_molecular_graphics PLATON
_computing_publication_material SHELXL-93
_computing_structure_refinement 'SHELXL-93 (Sheldrick, 1993)'
_computing_structure_solution 'SHELXS-86 (Sheldrick, 1990)'
_diffrn_ambient_temperature 293(2)
_diffrn_measurement_device 'Enraf-Nonius CAD4'
_diffrn_measurement_method 'omega-2theta scans'
_diffrn_radiation_monochromator graphite
_diffrn_radiation_source 'fine-focus sealed tube'
_diffrn_radiation_type MoK\a
_diffrn_radiation_wavelength 0.71073
_diffrn_reflns_av_R_equivalents 0.0302
_diffrn_reflns_av_sigmaI/netI 0.0553
_diffrn_reflns_limit_h_max 20
_diffrn_reflns_limit_h_min 0
_diffrn_reflns_limit_k_max 10
_diffrn_reflns_limit_k_min 0
_diffrn_reflns_limit_l_max 19
_diffrn_reflns_limit_l_min -21
_diffrn_reflns_number 4519
_diffrn_reflns_theta_max 24.99
_diffrn_reflns_theta_min 2.28
_diffrn_standards_interval_count 250
_diffrn_standards_number 3
_exptl_absorpt_coefficient_mu 1.084
_exptl_absorpt_correction_T_max 1.00
_exptl_absorpt_correction_T_min 0.84
_exptl_absorpt_correction_type empirical
_exptl_crystal_colour yellow
_exptl_crystal_density_diffrn 1.711
_exptl_crystal_description prism
_exptl_crystal_F_000 1320
_exptl_crystal_size_max 0.3
_exptl_crystal_size_mid 0.3
_exptl_crystal_size_min 0.2
_refine_diff_density_max 0.558
_refine_diff_density_min -0.580
_refine_diff_density_rms 0.088
_refine_ls_extinction_method none
_refine_ls_goodness_of_fit_all 1.042
_refine_ls_goodness_of_fit_obs 1.144
_refine_ls_matrix_type full
_refine_ls_number_parameters 377
_refine_ls_number_reflns 4363
_refine_ls_number_restraints 0
_refine_ls_restrained_S_all 1.042
_refine_ls_restrained_S_obs 1.144
_refine_ls_R_factor_all 0.1158
_refine_ls_R_factor_obs 0.0527
_refine_ls_shift/esd_max -0.015
_refine_ls_shift/esd_mean 0.001
_refine_ls_structure_factor_coef Fsqd
_refine_ls_weighting_details 'w=1/[\s^2^(Fo^2^)+(0.0842P)^2^+3.1029P] where P=(Fo^2^+2Fc^2^)/3'
_refine_ls_weighting_scheme calc
_refine_ls_wR_factor_all 0.1727
_refine_ls_wR_factor_obs 0.1382
_reflns_number_observed 2470
_reflns_number_total 4363
_reflns_observed_criterion >2sigma(I)
_cod_data_source_file d800051sup1.cif
_cod_data_source_block 984laj4
_cod_depositor_comments
;
The following automatic conversions were performed:

'_refine_ls_weighting_scheme' value 'calc
w=1/[\s^2^(Fo^2^)+(0.0842P)^2^+3.1029P] where P=(Fo^2^+2Fc^2^)/3' was
changed to 'calc'. New tag '_refine_ls_weighting_details' was
created. The value of the new tag was set to
'w=1/[\s^2^(Fo^2^)+(0.0842P)^2^+3.1029P] where P=(Fo^2^+2Fc^2^)/3'.

Automatic conversion script
Id: cif_fix_values 3143 2015-03-26 13:38:13Z robertas 
;
_cod_original_sg_symbol_H-M P2(1)/c
_cod_database_code 7027989

loop_
_symmetry_equiv_pos_as_xyz
'x, y, z'
'-x, y+1/2, -z+1/2'
'-x, -y, -z'
'x, -y-1/2, z-1/2'

loop_
_atom_site_aniso_label
_atom_site_aniso_U_11
_atom_site_aniso_U_22
_atom_site_aniso_U_33
_atom_site_aniso_U_23
_atom_site_aniso_U_13
_atom_site_aniso_U_12
Co1 0.0357(5) 0.0314(5) 0.0299(5) 0.0008(5) 0.0134(4) 0.0011(5)
N11 0.037(2) 0.039(3) 0.037(2) -0.003(2) 0.008(2) 0.000(2)
N21 0.050(3) 0.032(2) 0.039(3) -0.001(2) 0.016(2) -0.001(2)
N31 0.048(3) 0.035(3) 0.037(2) 0.001(2) 0.021(2) 0.004(2)
C11 0.040(3) 0.074(5) 0.063(4) -0.008(4) 0.025(3) -0.006(3)
C21 0.052(4) 0.049(3) 0.059(4) -0.004(3) 0.038(3) -0.006(3)
C31 0.072(4) 0.046(4) 0.063(4) 0.001(3) 0.045(4) -0.008(3)
C41 0.067(4) 0.042(3) 0.073(4) 0.004(3) 0.034(4) 0.004(3)
C51 0.059(4) 0.053(4) 0.057(4) 0.014(3) 0.010(3) 0.022(3)
C61 0.080(5) 0.075(5) 0.087(5) -0.004(4) 0.061(5) -0.012(4)
C71 0.063(4) 0.055(4) 0.046(4) 0.000(3) 0.025(3) 0.006(3)
Co2 0.0297(5) 0.0397(6) 0.0340(5) 0.0023(5) 0.0134(4) -0.0006(5)
N12 0.049(3) 0.060(3) 0.058(3) -0.007(3) 0.024(3) -0.007(3)
N22 0.058(3) 0.070(4) 0.056(3) 0.006(3) 0.031(3) -0.005(3)
N32 0.043(3) 0.052(3) 0.054(3) -0.002(3) 0.016(2) -0.007(3)
C12 0.077(5) 0.103(7) 0.069(5) -0.009(5) -0.002(4) 0.029(5)
C22 0.056(4) 0.072(4) 0.041(3) -0.006(3) 0.012(3) -0.007(4)
C32 0.108(6) 0.076(5) 0.042(4) 0.001(4) 0.021(4) -0.026(5)
C62 0.090(6) 0.108(7) 0.054(4) -0.008(5) 0.010(4) -0.015(5)
C72 0.124(8) 0.063(5) 0.078(6) 0.004(4) 0.004(5) -0.012(5)
Cl1 0.0585(10) 0.0627(11) 0.0539(10) -0.0011(9) 0.0206(8) -0.0045(9)
O11A 0.090(7) 0.088(7) 0.116(7) 0.044(5) 0.062(6) 0.033(6)
O21A 0.094(7) 0.102(8) 0.096(7) -0.017(6) 0.034(6) -0.050(6)
O31A 0.064(6) 0.161(10) 0.172(10) 0.080(8) 0.060(6) 0.040(6)
O41A 0.171(15) 0.210(13) 0.126(10) -0.118(9) 0.095(10) -0.079(12)
Cl2 0.0784(12) 0.0533(10) 0.0533(9) -0.0011(8) 0.0271(9) 0.0111(9)
O12 0.192(7) 0.090(4) 0.083(4) 0.030(3) 0.083(4) 0.035(4)
O22 0.098(4) 0.059(3) 0.102(4) -0.007(3) 0.048(3) 0.016(3)
O32 0.115(5) 0.096(5) 0.100(5) -0.034(4) 0.003(4) 0.013(4)
O42 0.114(5) 0.098(4) 0.144(6) 0.016(4) 0.094(5) 0.024(4)
Cl3A 0.129(2) 0.0546(14) 0.099(2) -0.0094(13) 0.079(2) -0.014(2)
O13 0.119(6) 0.096(5) 0.115(6) -0.017(4) 0.046(5) -0.025(5)
O23A 0.102(5) 0.067(4) 0.099(5) 0.007(3) 0.059(4) -0.009(3)
O33A 0.238(10) 0.083(5) 0.097(5) 0.016(4) 0.084(6) -0.025(6)
O43A 0.135(9) 0.079(6) 0.270(14) 0.046(8) 0.116(9) 0.050(6)

loop_
_atom_site_label
_atom_site_type_symbol
_atom_site_fract_x
_atom_site_fract_y
_atom_site_fract_z
_atom_site_U_iso_or_equiv
_atom_site_thermal_displace_type
_atom_site_occupancy
_atom_site_calc_flag
_atom_site_refinement_flags
_atom_site_disorder_group
Co1 Co 0.0000 0.0000 0.0000 0.0324(3) Uani 1 d S .
N11 N -0.1211(3) 0.0416(5) -0.0658(3) 0.0401(11) Uani 1 d . .
H11 H -0.1399(3) -0.0251(5) -0.1080(3) 0.052 Uiso 1 d R .
N21 N -0.0251(3) -0.2104(5) 0.0094(3) 0.0414(11) Uani 1 d . .
H21 H -0.0561(3) -0.2462(5) -0.0419(3) 0.054 Uiso 1 d R .
N31 N -0.0302(3) 0.0286(5) 0.0904(3) 0.0389(11) Uani 1 d . .
C11 C -0.1697(4) 0.0120(8) -0.0163(4) 0.057(2) Uani 1 d . .
H11A H -0.2187(4) -0.0523(8) -0.0462(4) 0.075 Uiso 1 d R .
H11B H -0.1911(4) 0.1066(8) -0.0053(4) 0.075 Uiso 1 d R .
C21 C -0.1109(4) -0.0624(7) 0.0650(4) 0.0481(15) Uani 1 d . .
C31 C -0.0804(4) -0.2195(7) 0.0557(4) 0.055(2) Uani 1 d . .
H31A H -0.0481(4) -0.2638(7) 0.1091(4) 0.071 Uiso 1 d R .
H31B H -0.1297(4) -0.2832(7) 0.0261(4) 0.071 Uiso 1 d R .
C41 C -0.0575(4) 0.2925(7) -0.0437(4) 0.059(2) Uani 1 d . .
H41A H -0.0732(4) 0.3233(7) 0.0000(4) 0.077 Uiso 1 d R .
H41B H -0.0515(4) 0.3822(7) -0.0716(4) 0.077 Uiso 1 d R .
C51 C -0.1260(4) 0.1971(7) -0.1012(4) 0.061(2) Uani 1 d . .
H51A H -0.1193(4) 0.1908(7) -0.1521(4) 0.079 Uiso 1 d R .
H51B H -0.1820(4) 0.2405(7) -0.1130(4) 0.079 Uiso 1 d R .
C61 C -0.1525(5) -0.0616(9) 0.1246(5) 0.072(2) Uani 1 d . .
H61A H -0.1147(5) -0.1101(9) 0.1742(5) 0.093 Uiso 1 d R .
H61B H -0.2064(5) -0.1144(9) 0.1018(5) 0.093 Uiso 1 d R .
H61C H -0.1622(5) 0.0405(9) 0.1361(5) 0.093 Uiso 1 d R .
C71 C 0.0037(4) 0.0964(7) 0.1567(4) 0.054(2) Uani 1 d . .
H71A H -0.0203(4) 0.0895(7) 0.1943(4) 0.071 Uiso 1 d R .
H71B H 0.0535(4) 0.1526(7) 0.1690(4) 0.071 Uiso 1 d R .
Co2 Co -0.5000 0.0000 -0.5000 0.0344(3) Uani 1 d S .
N12 N -0.6000(3) 0.1353(6) -0.5295(3) 0.0551(13) Uani 1 d . .
H12 H -0.5789(3) 0.2305(6) -0.5249(3) 0.072 Uiso 1 d R .
N22 N -0.4704(3) 0.0777(7) -0.5865(3) 0.0589(14) Uani 1 d . .
H22 H -0.4710(3) 0.1791(7) -0.5796(3) 0.077 Uiso 1 d R .
N32 N -0.5804(3) -0.1237(6) -0.5872(3) 0.0509(12) Uani 1 d . .
C12 C -0.6561(5) 0.1119(10) -0.6166(5) 0.094(3) Uani 1 d . .
H12A H -0.6630(5) 0.2066(10) -0.6455(5) 0.123 Uiso 1 d R .
H12B H -0.7125(5) 0.0794(10) -0.6221(5) 0.123 Uiso 1 d R .
C22 C -0.6198(4) -0.0058(8) -0.6549(4) 0.059(2) Uani 1 d . .
C32 C -0.5450(5) 0.0539(9) -0.6667(4) 0.079(2) Uani 1 d . .
H32A H -0.5608(5) 0.1479(9) -0.6968(4) 0.102 Uiso 1 d R .
H32B H -0.5287(5) -0.0171(9) -0.6987(4) 0.102 Uiso 1 d R .
C42A C -0.3798(9) 0.0447(19) -0.5657(9) 0.052(5) Uiso 0.48(2) d P 1
H42A H -0.3424(9) 0.1107(19) -0.5226(9) 0.067 Uiso 0.48(2) calc PR 1
H42B H -0.3669(9) 0.0563(19) -0.6130(9) 0.067 Uiso 0.48(2) calc PR 1
C52A C -0.6315(12) 0.1208(21) -0.4635(11) 0.053(5) Uiso 0.48(2) d P 1
H52A H -0.6917(12) 0.1493(21) -0.4844(11) 0.069 Uiso 0.48(2) calc PR 1
H52B H -0.5987(12) 0.1867(21) -0.4181(11) 0.069 Uiso 0.48(2) calc PR 1
C42B C -0.4080(11) -0.0353(22) -0.5949(11) 0.072(6) Uiso 0.52(2) d P 2
H42C H -0.4391(11) -0.1213(22) -0.6267(11) 0.094 Uiso 0.52(2) calc PR 2
H42D H -0.3759(11) 0.0105(22) -0.6225(11) 0.094 Uiso 0.52(2) calc PR 2
C52B C -0.6514(10) 0.0839(20) -0.4882(11) 0.059(4) Uiso 0.52(2) d P 2
H52C H -0.6877(10) 0.0006(20) -0.5179(11) 0.076 Uiso 0.52(2) calc PR 2
H52D H -0.6882(10) 0.1646(20) -0.4851(11) 0.076 Uiso 0.52(2) calc PR 2
C62 C -0.6872(6) -0.0713(11) -0.7335(4) 0.091(3) Uani 1 d . .
H62A H -0.7348(6) -0.1090(11) -0.7238(4) 0.119 Uiso 1 d R .
H62B H -0.6624(6) -0.1518(11) -0.7521(4) 0.119 Uiso 1 d R .
H62C H -0.7071(6) 0.0061(11) -0.7745(4) 0.119 Uiso 1 d R .
C72 C -0.6053(6) -0.2551(10) -0.5923(5) 0.101(3) Uani 1 d . .
H72A H -0.6514(6) -0.2865(10) -0.6397(5) 0.132 Uiso 1 d R .
H72B H -0.5791(6) -0.3221(10) -0.5493(5) 0.132 Uiso 1 d R .
Cl1 Cl 0.22916(11) 0.3708(2) 0.17387(10) 0.0593(5) Uani 1 d . .
O11A O 0.2125(8) 0.4640(11) 0.1036(6) 0.092(3) Uani 0.74(2) d P 3
O21A O 0.1711(7) 0.2528(12) 0.1601(7) 0.099(4) Uani 0.74(2) d P 3
O31A O 0.3110(5) 0.3064(13) 0.1875(7) 0.129(5) Uani 0.74(2) d P 3
O41A O 0.2453(11) 0.4455(18) 0.2440(8) 0.158(7) Uani 0.74(2) d P 3
O11B O 0.1276(23) 0.3862(43) 0.1490(21) 0.060(11) Uiso 0.128(8) d P 4
O21B O 0.2840(83) 0.4792(143) 0.1976(79) 0.232(47) Uiso 0.128(8) d P 4
O31B O 0.2459(64) 0.4007(113) 0.1079(61) 0.167(39) Uiso 0.128(8) d P 4
O41B O 0.2381(40) 0.2278(59) 0.1494(31) 0.096(16) Uiso 0.128(8) d P 4
O11C O 0.1813(32) 0.4758(50) 0.2069(29) 0.071(13) Uiso 0.128(8) d P 5
O12C O 0.2914(37) 0.3859(64) 0.2424(39) 0.088(16) Uiso 0.128(8) d P 5
O13C O 0.1725(39) 0.4274(65) 0.1081(36) 0.088(18) Uiso 0.128(8) d P 5
O14C O 0.2090(50) 0.2210(85) 0.2025(47) 0.122(27) Uiso 0.128(8) d P 5
Cl2 Cl -0.11393(12) 0.4130(2) 0.15578(10) 0.0617(5) Uani 1 d . .
O12 O -0.0946(5) 0.3238(7) 0.2261(3) 0.113(2) Uani 1 d . .
O22 O -0.1403(4) 0.5601(6) 0.1683(3) 0.084(2) Uani 1 d . .
O32 O -0.1778(4) 0.3435(7) 0.0884(4) 0.118(2) Uani 1 d . .
O42 O -0.0375(4) 0.4252(7) 0.1417(4) 0.105(2) Uani 1 d . .
Cl3A Cl -0.4481(2) 0.4868(3) -0.6076(2) 0.0837(9) Uani 0.891(5) d P 6
O13 O -0.3879(5) 0.5522(8) -0.5314(5) 0.111(2) Uani 0.891(5) d P 6
O23A O -0.5096(4) 0.4125(7) -0.5885(4) 0.083(2) Uani 0.891(5) d P 6
O33A O -0.4898(7) 0.6023(8) -0.6672(4) 0.135(3) Uani 0.891(5) d P 6
O43A O -0.4117(8) 0.3979(12) -0.6310(8) 0.151(5) Uani 0.891(5) d P 6
Cl3B Cl -0.3863(17) 0.3451(31) -0.6196(16) 0.085(7) Uiso 0.109(5) d P 7
O13B O -0.3493(17) 0.2853(31) -0.6695(16) 0.111 Uiso 0.109(5) d PR 7
O23B O -0.3860(22) 0.5285(41) -0.6359(21) 0.044(9) Uiso 0.109(5) d P 7
O33B O -0.4810(47) 0.3481(75) -0.6750(38) 0.109(21) Uiso 0.109(5) d P 7
O43B O -0.3583(26) 0.3211(46) -0.5650(26) 0.055(11) Uiso 0.109(5) d P 7

loop_
_atom_type_symbol
_atom_type_description
_atom_type_scat_dispersion_real
_atom_type_scat_dispersion_imag
_atom_type_scat_source
C C 0.0033 0.0016 'International Tables Vol C Tables 4.2.6.8 and 6.1.1.4'
H H 0.0000 0.0000 'International Tables Vol C Tables 4.2.6.8 and 6.1.1.4'
Cl Cl 0.1484 0.1585 'International Tables Vol C Tables 4.2.6.8 and 6.1.1.4'
N N 0.0061 0.0033 'International Tables Vol C Tables 4.2.6.8 and 6.1.1.4'
O O 0.0106 0.0060 'International Tables Vol C Tables 4.2.6.8 and 6.1.1.4'
Co Co 0.3494 0.9721 'International Tables Vol C Tables 4.2.6.8 and 6.1.1.4'

loop_
_geom_angle_atom_site_label_1
_geom_angle_atom_site_label_2
_geom_angle_atom_site_label_3
_geom_angle
_geom_angle_site_symmetry_1
_geom_angle_site_symmetry_3
N31 Co1 N31 180.0 . 3
N31 Co1 N21 84.6(2) . .
N31 Co1 N21 95.4(2) 3 .
N31 Co1 N21 95.4(2) . 3
N31 Co1 N21 84.6(2) 3 3
N21 Co1 N21 180.0 . 3
N31 Co1 N11 95.9(2) . 3
N31 Co1 N11 84.1(2) 3 3
N21 Co1 N11 88.9(2) . 3
N21 Co1 N11 91.1(2) 3 3
N31 Co1 N11 84.1(2) . .
N31 Co1 N11 95.9(2) 3 .
N21 Co1 N11 91.1(2) . .
N21 Co1 N11 88.9(2) 3 .
N11 Co1 N11 180.0 3 .
C11 N11 C51 118.2(5) . .
C11 N11 Co1 108.8(3) . .
C51 N11 Co1 106.8(4) . .
C41 N21 C31 117.0(5) 3 .
C41 N21 Co1 107.8(4) 3 .
C31 N21 Co1 108.3(3) . .
C71 N31 C21 123.8(5) . .
C71 N31 Co1 134.1(4) . .
C21 N31 Co1 102.0(3) . .
N11 C11 C21 110.1(5) . .
N31 C21 C61 115.2(5) . .
N31 C21 C31 102.4(4) . .
C61 C21 C31 111.5(5) . .
N31 C21 C11 102.2(4) . .
C61 C21 C11 111.1(5) . .
C31 C21 C11 114.0(5) . .
N21 C31 C21 109.6(4) . .
C51 C41 N21 110.6(5) . 3
C41 C51 N11 110.1(5) . .
N32 Co2 N32 180.0 3_454 .
N32 Co2 N22 83.5(2) 3_454 3_454
N32 Co2 N22 96.5(2) . 3_454
N32 Co2 N22 96.5(2) 3_454 .
N32 Co2 N22 83.5(2) . .
N22 Co2 N22 180.000(1) 3_454 .
N32 Co2 N12 83.5(2) 3_454 3_454
N32 Co2 N12 96.5(2) . 3_454
N22 Co2 N12 93.0(2) 3_454 3_454
N22 Co2 N12 87.0(2) . 3_454
N32 Co2 N12 96.5(2) 3_454 .
N32 Co2 N12 83.5(2) . .
N22 Co2 N12 87.0(2) 3_454 .
N22 Co2 N12 93.0(2) . .
N12 Co2 N12 180.000(1) 3_454 .
C52B N12 C12 103.8(9) . .
C12 N12 C52A 122.8(9) . .
C52B N12 Co2 108.3(7) . .
C12 N12 Co2 107.9(4) . .
C52A N12 Co2 106.9(7) . .
C42A N22 C32 127.3(8) . .
C32 N22 C42B 99.4(9) . .
C42A N22 Co2 108.8(6) . .
C32 N22 Co2 108.8(4) . .
C42B N22 Co2 105.7(7) . .
C72 N32 C22 124.3(6) . .
C72 N32 Co2 134.7(6) . .
C22 N32 Co2 100.6(4) . .
N12 C12 C22 111.9(6) . .
C32 C22 C62 111.6(6) . .
C32 C22 C12 111.0(7) . .
C62 C22 C12 113.1(6) . .
C32 C22 N32 103.9(5) . .
C62 C22 N32 113.0(6) . .
C12 C22 N32 103.7(5) . .
C22 C32 N22 110.7(5) . .
N22 C42A C52A 104.3(13) . 3_454
N12 C52A C42A 108.4(13) . 3_454
C52B C42B N22 107.9(14) 3_454 .
N12 C52B C42B 107.8(13) . 3_454
O12C Cl1 O13C 150.6(36) . .
O21B Cl1 O31B 75.7(63) . .
O21B Cl1 O41B 129.5(64) . .
O31B Cl1 O41B 79.0(45) . .
O41A Cl1 O21A 113.0(7) . .
O41A Cl1 O31A 103.4(9) . .
O21A Cl1 O31A 107.5(7) . .
O41A Cl1 O11A 115.4(9) . .
O21A Cl1 O11A 114.3(7) . .
O31A Cl1 O11A 101.6(6) . .
O12C Cl1 O11C 85.6(35) . .
O13C Cl1 O11C 78.3(33) . .
O12C Cl1 O14C 88.8(39) . .
O13C Cl1 O14C 117.9(37) . .
O11C Cl1 O14C 99.9(32) . .
O21B Cl1 O11B 125.6(60) . .
O31B Cl1 O11B 109.6(44) . .
O41B Cl1 O11B 103.9(29) . .
Cl1 O21B O31B 54.1(57) . .
Cl1 O31B O21B 50.2(54) . .
Cl1 O31B O41B 50.9(37) . .
O21B O31B O41B 91.4(71) . .
Cl1 O41B O31B 50.1(35) . .
Cl1 O11C O13C 44.9(22) . .
Cl1 O13C O11C 56.8(28) . .
O32 Cl2 O12 109.7(4) . .
O32 Cl2 O22 111.0(4) . .
O12 Cl2 O22 110.1(3) . .
O32 Cl2 O42 108.7(4) . .
O12 Cl2 O42 108.1(4) . .
O22 Cl2 O42 109.1(4) . .
O43A Cl3A O23A 109.4(6) . .
O43A Cl3A O33A 112.3(7) . .
O23A Cl3A O33A 109.3(5) . .
O43A Cl3A O13 109.4(8) . .
O23A Cl3A O13 105.5(4) . .
O33A Cl3A O13 110.8(5) . .
O43B Cl3B O13B 115.1(31) . .
O43B Cl3B O33B 130.3(43) . .
O13B Cl3B O33B 103.3(26) . .
O43B Cl3B O23B 112.2(35) . .
O13B Cl3B O23B 102.9(15) . .
O33B Cl3B O23B 86.9(33) . .

loop_
_geom_bond_atom_site_label_1
_geom_bond_atom_site_label_2
_geom_bond_distance
_geom_bond_site_symmetry_2
Co1 N31 1.918(4) .
Co1 N31 1.918(4) 3
Co1 N21 1.942(4) .
Co1 N21 1.942(4) 3
Co1 N11 1.944(4) 3
Co1 N11 1.944(4) .
N11 C11 1.472(7) .
N11 C51 1.510(7) .
N21 C41 1.476(8) 3
N21 C31 1.498(7) .
N31 C71 1.242(7) .
N31 C21 1.497(7) .
C11 C21 1.537(9) .
C21 C61 1.513(8) .
C21 C31 1.525(8) .
C41 C51 1.467(9) .
C41 N21 1.476(8) 3
Co2 N32 1.939(5) 3_454
Co2 N32 1.939(5) .
Co2 N22 1.952(5) 3_454
Co2 N22 1.952(5) .
Co2 N12 1.973(5) 3_454
Co2 N12 1.973(5) .
N12 C52B 1.441(15) .
N12 C12 1.471(8) .
N12 C52A 1.50(2) .
N22 C42A 1.463(14) .
N22 C32 1.490(8) .
N22 C42B 1.52(2) .
N32 C72 1.233(9) .
N32 C22 1.533(8) .
C12 C22 1.521(10) .
C22 C32 1.479(10) .
C22 C62 1.519(9) .
C42A C52A 1.55(3) 3_454
C52A C42A 1.55(3) 3_454
C42B C52B 1.48(2) 3_454
C52B C42B 1.48(2) 3_454
Cl1 O12C 1.26(6) .
Cl1 O13C 1.28(6) .
Cl1 O21B 1.29(12) .
Cl1 O41A 1.349(9) .
Cl1 O31B 1.36(10) .
Cl1 O41B 1.37(5) .
Cl1 O21A 1.393(8) .
Cl1 O31A 1.433(8) .
Cl1 O11A 1.438(9) .
Cl1 O11C 1.52(4) .
Cl1 O14C 1.52(7) .
Cl1 O11B 1.61(4) .
O21B O31B 1.62(14) .
O31B O41B 1.74(10) .
O11C O13C 1.77(8) .
Cl2 O32 1.393(6) .
Cl2 O12 1.410(5) .
Cl2 O22 1.431(5) .
Cl2 O42 1.435(6) .
Cl3A O43A 1.186(11) .
Cl3A O23A 1.400(6) .
Cl3A O33A 1.441(8) .
Cl3A O13 1.448(8) .
Cl3B O43B 0.92(4) .
Cl3B O13B 1.40 .
Cl3B O33B 1.51(8) .
Cl3B O23B 1.66(4) .
